data_7020469
loop_
_publ_author_name
'Ujam, Oguejiofo T.'
'Devoy, Sarah M.'
'Henderson, William'
'Nicholson, Brian K.'
'Hor, T. S. Andy'

_publ_section_title
;
 A novel structural rearrangement reaction of dialkylated derivatives of
 [Pt(2)(\m-S)(2)(PPh(3))(4)] involving Pt-C bond formation.
;
_journal_issue 41
_journal_name_full 'Dalton transactions (Cambridge, England : 2003)'
_journal_page_first 12773
_journal_page_last 12780
_journal_paper_doi 10.1039/c2dt31637d
_journal_volume 41
_journal_year 2012
_chemical_formula_moiety 'C75 H64 O P4 Pt2 S2, 2(C24 H20 B), 0.6C H2 Cl2'
_chemical_formula_sum 'C124 H104 B2 Cl2 O P4 Pt2 S2'
_chemical_formula_weight 2280.77
_chemical_name_systematic
;
?
;
_space_group_IT_number 2
_symmetry_cell_setting triclinic
_symmetry_space_group_name_Hall '-P 1'
_symmetry_space_group_name_H-M 'P -1'
_atom_sites_solution_hydrogens geom
_atom_sites_solution_primary direct
_atom_sites_solution_secondary difmap
_audit_creation_method SHELXL-97
_cell_angle_alpha 79.154(1)
_cell_angle_beta 88.571(1)
_cell_angle_gamma 76.680(1)
_cell_formula_units_Z 2
_cell_length_a 14.1462(3)
_cell_length_b 14.8139(3)
_cell_length_c 26.7666(4)
_cell_measurement_reflns_used 8192
_cell_measurement_temperature 90(2)
_cell_measurement_theta_max 25
_cell_measurement_theta_min 2
_cell_volume 5359.82(18)
_computing_structure_refinement 'SHELXL-97 (Sheldrick, 1997)'
_diffrn_ambient_temperature 90(2)
_diffrn_measured_fraction_theta_full 0.978
_diffrn_measured_fraction_theta_max 0.978
_diffrn_radiation_monochromator graphite
_diffrn_radiation_source 'fine-focus sealed tube'
_diffrn_radiation_type MoK\a
_diffrn_radiation_wavelength 0.71073
_diffrn_reflns_av_R_equivalents 0.2199
_diffrn_reflns_av_sigmaI/netI 0.3308
_diffrn_reflns_limit_h_max 16
_diffrn_reflns_limit_h_min -16
_diffrn_reflns_limit_k_max 17
_diffrn_reflns_limit_k_min -17
_diffrn_reflns_limit_l_max 31
_diffrn_reflns_limit_l_min -32
_diffrn_reflns_number 44917
_diffrn_reflns_theta_full 25.24
_diffrn_reflns_theta_max 25.24
_diffrn_reflns_theta_min 0.77
_exptl_absorpt_coefficient_mu 2.806
_exptl_absorpt_correction_T_max 0.64
_exptl_absorpt_correction_T_min 0.33
_exptl_absorpt_correction_type empirical
_exptl_absorpt_process_details SADABS
_exptl_crystal_colour colourless
_exptl_crystal_density_diffrn 1.413
_exptl_crystal_density_method 'not measured'
_exptl_crystal_description block
_exptl_crystal_F_000 2296
_exptl_crystal_size_max 0.24
_exptl_crystal_size_mid 0.22
_exptl_crystal_size_min 0.20
_refine_diff_density_max 4.995
_refine_diff_density_min -3.239
_refine_diff_density_rms 0.317
_refine_ls_extinction_method none
_refine_ls_goodness_of_fit_ref 0.984
_refine_ls_hydrogen_treatment constr
_refine_ls_matrix_type full
_refine_ls_number_parameters 590
_refine_ls_number_reflns 18935
_refine_ls_number_restraints 0
_refine_ls_restrained_S_all 0.984
_refine_ls_R_factor_all 0.2402
_refine_ls_R_factor_gt 0.1169
_refine_ls_shift/su_max 0.016
_refine_ls_shift/su_mean 0.001
_refine_ls_structure_factor_coef Fsqd
_refine_ls_weighting_details 'calc w=1/[\s^2^(Fo^2^)+(0.1364P)^2^+0.0000P] where P=(Fo^2^+2Fc^2^)/3'
_refine_ls_weighting_scheme calc
_refine_ls_wR_factor_gt 0.2697
_refine_ls_wR_factor_ref 0.3296
_reflns_number_gt 7977
_reflns_number_total 18935
_reflns_threshold_expression >2sigma(I)
_cod_data_source_file c2dt31637d.txt
_cod_data_source_block whco
_cod_original_sg_symbol_H-M P-1
_cod_database_code 7020469

loop_
_symmetry_equiv_pos_as_xyz
'x, y, z'
'-x, -y, -z'

loop_
_atom_site_label
_atom_site_type_symbol
_atom_site_fract_x
_atom_site_fract_y
_atom_site_fract_z
_atom_site_U_iso_or_equiv
_atom_site_adp_type
_atom_site_occupancy
_atom_site_symmetry_multiplicity
_atom_site_calc_flag
_atom_site_refinement_flags
Pt1 Pt 0.73274(6) 0.61660(6) 0.28537(3) 0.0229(3) Uani 1 1 d .
Pt2 Pt 0.76921(6) 0.44368(7) 0.21804(3) 0.0239(3) Uani 1 1 d .
P1 P 0.7656(4) 0.5902(4) 0.3707(2) 0.0249(14) Uani 1 1 d .
P2 P 0.7454(4) 0.7692(4) 0.2635(2) 0.0254(14) Uani 1 1 d .
P3 P 0.8418(4) 0.2882(4) 0.2427(2) 0.0242(14) Uani 1 1 d .
P4 P 0.7984(4) 0.4621(5) 0.1328(2) 0.0273(15) Uani 1 1 d .
S1 S 0.6918(4) 0.6076(4) 0.20255(19) 0.0254(13) Uani 1 1 d .
S2 S 0.7175(4) 0.4604(4) 0.2997(2) 0.0274(14) Uani 1 1 d .
C1 C 0.5644(15) 0.6043(15) 0.2104(8) 0.029(6) Uiso 1 1 d .
H1A H 0.5321 0.6564 0.2277 0.034 Uiso 1 1 calc R
H1B H 0.5336 0.6161 0.1763 0.034 Uiso 1 1 calc R
C2 C 0.5462(19) 0.5130(19) 0.2403(10) 0.044(7) Uiso 1 1 d .
C3 C 0.5860(16) 0.4713(17) 0.2936(8) 0.032(6) Uiso 1 1 d .
H3A H 0.5721 0.4080 0.3040 0.039 Uiso 1 1 calc R
H3B H 0.5519 0.5116 0.3172 0.039 Uiso 1 1 calc R
O1 O 0.4965(14) 0.4683(14) 0.2219(7) 0.059(5) Uiso 1 1 d .
C111 C 0.7858(16) 0.6756(16) 0.4048(8) 0.028(5) Uiso 1 1 d .
C112 C 0.7208(17) 0.7093(16) 0.4405(8) 0.034(6) Uiso 1 1 d .
H112 H 0.6599 0.6922 0.4434 0.041 Uiso 1 1 calc R
C113 C 0.7416(16) 0.7680(16) 0.4729(8) 0.030(6) Uiso 1 1 d .
H113 H 0.6993 0.7872 0.4990 0.035 Uiso 1 1 calc R
C114 C 0.8274(18) 0.7947(18) 0.4636(9) 0.043(7) Uiso 1 1 d .
H114 H 0.8425 0.8367 0.4833 0.052 Uiso 1 1 calc R
C115 C 0.8927(16) 0.7664(15) 0.4288(8) 0.025(5) Uiso 1 1 d .
H115 H 0.9519 0.7866 0.4240 0.030 Uiso 1 1 calc R
C116 C 0.8673(15) 0.7057(15) 0.4003(8) 0.024(5) Uiso 1 1 d .
H116 H 0.9121 0.6841 0.3757 0.028 Uiso 1 1 calc R
C121 C 0.8745(17) 0.4976(17) 0.3871(9) 0.033(6) Uiso 1 1 d .
C122 C 0.9358(14) 0.4623(14) 0.3511(7) 0.017(5) Uiso 1 1 d .
H122 H 0.9185 0.4853 0.3162 0.020 Uiso 1 1 calc R
C123 C 1.0212(17) 0.3953(17) 0.3632(9) 0.036(6) Uiso 1 1 d .
H123 H 1.0623 0.3722 0.3376 0.043 Uiso 1 1 calc R
C124 C 1.0455(18) 0.3619(17) 0.4163(9) 0.036(6) Uiso 1 1 d .
H124 H 1.1026 0.3143 0.4268 0.043 Uiso 1 1 calc R
C125 C 0.9866(17) 0.3990(16) 0.4503(9) 0.036(6) Uiso 1 1 d .
H125 H 1.0044 0.3777 0.4853 0.043 Uiso 1 1 calc R
C126 C 0.9018(18) 0.4661(17) 0.4382(9) 0.038(6) Uiso 1 1 d .
H126 H 0.8625 0.4905 0.4640 0.045 Uiso 1 1 calc R
C131 C 0.6665(15) 0.5389(15) 0.3973(8) 0.023(5) Uiso 1 1 d .
C132 C 0.6730(18) 0.4463(17) 0.4186(9) 0.036(6) Uiso 1 1 d .
H132 H 0.7355 0.4051 0.4244 0.043 Uiso 1 1 calc R
C133 C 0.5931(16) 0.4107(17) 0.4319(8) 0.030(6) Uiso 1 1 d .
H133 H 0.6003 0.3451 0.4447 0.036 Uiso 1 1 calc R
C134 C 0.5046(18) 0.4685(17) 0.4268(9) 0.039(6) Uiso 1 1 d .
H134 H 0.4494 0.4435 0.4368 0.047 Uiso 1 1 calc R
C135 C 0.4912(18) 0.5700(17) 0.4061(9) 0.037(6) Uiso 1 1 d .
H135 H 0.4282 0.6107 0.4032 0.044 Uiso 1 1 calc R
C136 C 0.5715(14) 0.6046(15) 0.3912(7) 0.021(5) Uiso 1 1 d .
H136 H 0.5654 0.6696 0.3772 0.025 Uiso 1 1 calc R
C211 C 0.6939(15) 0.8198(15) 0.1983(8) 0.023(5) Uiso 1 1 d .
C212 C 0.5972(16) 0.8550(15) 0.1912(8) 0.028(5) Uiso 1 1 d .
H212 H 0.5557 0.8623 0.2193 0.034 Uiso 1 1 calc R
C213 C 0.5589(19) 0.8810(18) 0.1400(9) 0.043(7) Uiso 1 1 d .
H213 H 0.4914 0.9058 0.1333 0.052 Uiso 1 1 calc R
C214 C 0.6208(17) 0.8694(16) 0.1019(9) 0.032(6) Uiso 1 1 d .
H214 H 0.5954 0.8829 0.0681 0.038 Uiso 1 1 calc R
C215 C 0.7185(17) 0.8391(16) 0.1094(9) 0.035(6) Uiso 1 1 d .
H215 H 0.7606 0.8379 0.0812 0.042 Uiso 1 1 calc R
C216 C 0.7561(18) 0.8098(17) 0.1588(9) 0.036(6) Uiso 1 1 d .
H216 H 0.8236 0.7835 0.1650 0.043 Uiso 1 1 calc R
C221 C 0.6837(15) 0.8407(15) 0.3082(8) 0.022(5) Uiso 1 1 d .
C222 C 0.5879(17) 0.8360(17) 0.3172(9) 0.036(6) Uiso 1 1 d .
H222 H 0.5596 0.7981 0.2997 0.043 Uiso 1 1 calc R
C223 C 0.5322(19) 0.8856(17) 0.3512(9) 0.039(6) Uiso 1 1 d .
H223 H 0.4680 0.8794 0.3596 0.047 Uiso 1 1 calc R
C224 C 0.5768(19) 0.9454(19) 0.3725(10) 0.047(7) Uiso 1 1 d .
H224 H 0.5406 0.9833 0.3946 0.056 Uiso 1 1 calc R
C225 C 0.6709(17) 0.9510(17) 0.3626(9) 0.034(6) Uiso 1 1 d .
H225 H 0.6993 0.9900 0.3791 0.041 Uiso 1 1 calc R
C226 C 0.7228(16) 0.9032(15) 0.3305(8) 0.026(5) Uiso 1 1 d .
H226 H 0.7865 0.9111 0.3223 0.031 Uiso 1 1 calc R
C231 C 0.8675(15) 0.7850(15) 0.2585(7) 0.021(5) Uiso 1 1 d .
C232 C 0.8881(16) 0.8731(15) 0.2405(8) 0.025(5) Uiso 1 1 d .
H232 H 0.8371 0.9282 0.2326 0.030 Uiso 1 1 calc R
C233 C 0.9824(17) 0.8784(18) 0.2346(9) 0.037(6) Uiso 1 1 d .
H233 H 0.9958 0.9382 0.2213 0.044 Uiso 1 1 calc R
C234 C 1.0597(19) 0.8013(18) 0.2469(9) 0.042(7) Uiso 1 1 d .
H234 H 1.1250 0.8077 0.2441 0.051 Uiso 1 1 calc R
C235 C 1.0383(17) 0.7177(17) 0.2629(8) 0.033(6) Uiso 1 1 d .
H235 H 1.0906 0.6636 0.2697 0.039 Uiso 1 1 calc R
C236 C 0.9476(16) 0.7049(17) 0.2699(8) 0.031(6) Uiso 1 1 d .
H236 H 0.9368 0.6437 0.2823 0.037 Uiso 1 1 calc R
C311 C 0.8104(15) 0.2191(15) 0.2044(8) 0.024(5) Uiso 1 1 d .
C312 C 0.8640(18) 0.1440(16) 0.1837(8) 0.032(6) Uiso 1 1 d .
H312 H 0.9324 0.1300 0.1891 0.039 Uiso 1 1 calc R
C313 C 0.8303(18) 0.0882(17) 0.1570(9) 0.036(6) Uiso 1 1 d .
H313 H 0.8739 0.0393 0.1441 0.044 Uiso 1 1 calc R
C314 C 0.7334(18) 0.1038(18) 0.1490(9) 0.041(7) Uiso 1 1 d .
H314 H 0.7084 0.0654 0.1305 0.049 Uiso 1 1 calc R
C315 C 0.6715(17) 0.1741(16) 0.1675(8) 0.033(6) Uiso 1 1 d .
H315 H 0.6035 0.1827 0.1625 0.040 Uiso 1 1 calc R
C316 C 0.7041(18) 0.2311(19) 0.1924(9) 0.044(7) Uiso 1 1 d .
H316 H 0.6584 0.2814 0.2031 0.052 Uiso 1 1 calc R
C321 C 0.9723(15) 0.2663(15) 0.2441(8) 0.022(5) Uiso 1 1 d .
C322 C 1.0213(16) 0.3342(16) 0.2292(8) 0.030(6) Uiso 1 1 d .
H322 H 0.9856 0.3971 0.2175 0.036 Uiso 1 1 calc R
C323 C 1.1181(18) 0.3169(18) 0.2303(9) 0.041(7) Uiso 1 1 d .
H323 H 1.1513 0.3658 0.2192 0.050 Uiso 1 1 calc R
C324 C 1.168(2) 0.226(2) 0.2481(10) 0.051(8) Uiso 1 1 d .
H324 H 1.2365 0.2141 0.2506 0.062 Uiso 1 1 calc R
C325 C 1.1271(17) 0.1512(18) 0.2623(8) 0.036(6) Uiso 1 1 d .
H325 H 1.1648 0.0886 0.2722 0.043 Uiso 1 1 calc R
C326 C 1.0285(17) 0.1724(17) 0.2615(9) 0.037(6) Uiso 1 1 d .
H326 H 0.9957 0.1232 0.2728 0.045 Uiso 1 1 calc R
C331 C 0.8096(14) 0.2441(14) 0.3069(7) 0.015(5) Uiso 1 1 d .
C332 C 0.7234(15) 0.2177(15) 0.3189(8) 0.024(5) Uiso 1 1 d .
H332 H 0.6825 0.2114 0.2928 0.029 Uiso 1 1 calc R
C333 C 0.6970(19) 0.2006(18) 0.3688(9) 0.043(7) Uiso 1 1 d .
H333 H 0.6366 0.1839 0.3763 0.052 Uiso 1 1 calc R
C334 C 0.7558(19) 0.2068(19) 0.4101(10) 0.051(7) Uiso 1 1 d .
H334 H 0.7351 0.1957 0.4443 0.061 Uiso 1 1 calc R
C335 C 0.8421(16) 0.2290(16) 0.3984(8) 0.029(6) Uiso 1 1 d .
H335 H 0.8858 0.2290 0.4248 0.035 Uiso 1 1 calc R
C336 C 0.8678(17) 0.2523(16) 0.3469(8) 0.031(6) Uiso 1 1 d .
H336 H 0.9256 0.2740 0.3392 0.037 Uiso 1 1 calc R
C411 C 0.6783(15) 0.5101(15) 0.1043(8) 0.025(5) Uiso 1 1 d .
C412 C 0.6489(15) 0.6066(15) 0.0827(7) 0.023(5) Uiso 1 1 d .
H412 H 0.6943 0.6455 0.0792 0.027 Uiso 1 1 calc R
C413 C 0.5532(16) 0.6447(16) 0.0666(8) 0.028(5) Uiso 1 1 d .
H413 H 0.5329 0.7091 0.0506 0.034 Uiso 1 1 calc R
C414 C 0.4898(17) 0.5885(16) 0.0740(8) 0.034(6) Uiso 1 1 d .
H414 H 0.4239 0.6159 0.0641 0.041 Uiso 1 1 calc R
C415 C 0.5141(15) 0.4959(15) 0.0945(7) 0.023(5) Uiso 1 1 d .
H415 H 0.4668 0.4590 0.0975 0.028 Uiso 1 1 calc R
C416 C 0.6099(16) 0.4547(16) 0.1113(8) 0.028(6) Uiso 1 1 d .
H416 H 0.6280 0.3901 0.1272 0.034 Uiso 1 1 calc R
C421 C 0.8687(16) 0.5461(16) 0.1124(8) 0.027(5) Uiso 1 1 d .
C422 C 0.8801(17) 0.5776(17) 0.0602(9) 0.038(6) Uiso 1 1 d .
H422 H 0.8516 0.5527 0.0357 0.046 Uiso 1 1 calc R
C423 C 0.9314(17) 0.6429(17) 0.0453(9) 0.036(6) Uiso 1 1 d .
H423 H 0.9373 0.6632 0.0097 0.043 Uiso 1 1 calc R
C424 C 0.9763(17) 0.6826(17) 0.0774(9) 0.037(6) Uiso 1 1 d .
H424 H 1.0113 0.7295 0.0648 0.044 Uiso 1 1 calc R
C425 C 0.9679(17) 0.6506(17) 0.1301(9) 0.039(6) Uiso 1 1 d .
H425 H 0.9996 0.6741 0.1540 0.047 Uiso 1 1 calc R
C426 C 0.9155(15) 0.5876(14) 0.1460(8) 0.022(5) Uiso 1 1 d .
H426 H 0.9087 0.5689 0.1816 0.027 Uiso 1 1 calc R
C431 C 0.8562(14) 0.3648(14) 0.1020(7) 0.014(4) Uiso 1 1 d .
C432 C 0.9571(16) 0.3307(16) 0.1086(8) 0.029(6) Uiso 1 1 d .
H432 H 0.9918 0.3597 0.1284 0.035 Uiso 1 1 calc R
C433 C 1.0060(18) 0.2581(17) 0.0877(9) 0.036(6) Uiso 1 1 d .
H433 H 1.0742 0.2359 0.0930 0.044 Uiso 1 1 calc R
C434 C 0.9556(17) 0.2160(17) 0.0580(8) 0.032(6) Uiso 1 1 d .
H434 H 0.9906 0.1651 0.0431 0.039 Uiso 1 1 calc R
C435 C 0.8556(18) 0.2463(18) 0.0497(9) 0.043(7) Uiso 1 1 d .
H435 H 0.8219 0.2186 0.0287 0.052 Uiso 1 1 calc R
C436 C 0.8072(15) 0.3192(14) 0.0737(7) 0.021(5) Uiso 1 1 d .
H436 H 0.7384 0.3385 0.0706 0.025 Uiso 1 1 calc R
B5 B 0.7772(18) 0.1823(18) 0.5941(9) 0.023(6) Uiso 1 1 d .
C511 C 0.7338(18) 0.1665(18) 0.6536(9) 0.040(6) Uiso 1 1 d .
C512 C 0.7031(18) 0.2420(18) 0.6810(9) 0.041(7) Uiso 1 1 d .
H512 H 0.7069 0.3039 0.6648 0.049 Uiso 1 1 calc R
C513 C 0.6670(19) 0.229(2) 0.7315(10) 0.048(7) Uiso 1 1 d .
H513 H 0.6519 0.2789 0.7499 0.057 Uiso 1 1 calc R
C514 C 0.6554(18) 0.1413(18) 0.7522(10) 0.042(7) Uiso 1 1 d .
H514 H 0.6297 0.1285 0.7852 0.050 Uiso 1 1 calc R
C515 C 0.680(2) 0.077(2) 0.7258(10) 0.055(8) Uiso 1 1 d .
H515 H 0.6719 0.0161 0.7408 0.066 Uiso 1 1 calc R
C516 C 0.7180(16) 0.0878(17) 0.6766(9) 0.034(6) Uiso 1 1 d .
H516 H 0.7323 0.0351 0.6600 0.041 Uiso 1 1 calc R
C521 C 0.7916(17) 0.2904(17) 0.5810(8) 0.032(6) Uiso 1 1 d .
C522 C 0.7357(16) 0.3584(15) 0.5426(8) 0.028(5) Uiso 1 1 d .
H522 H 0.6919 0.3407 0.5220 0.034 Uiso 1 1 calc R
C523 C 0.7443(17) 0.4497(17) 0.5350(9) 0.034(6) Uiso 1 1 d .
H523 H 0.7052 0.4947 0.5093 0.041 Uiso 1 1 calc R
C524 C 0.8081(18) 0.4797(18) 0.5635(9) 0.041(7) Uiso 1 1 d .
H524 H 0.8113 0.5440 0.5595 0.049 Uiso 1 1 calc R
C525 C 0.8686(19) 0.4065(18) 0.5995(9) 0.044(7) Uiso 1 1 d .
H525 H 0.9158 0.4209 0.6193 0.052 Uiso 1 1 calc R
C526 C 0.8582(16) 0.3188(16) 0.6048(8) 0.027(5) Uiso 1 1 d .
H526 H 0.9021 0.2717 0.6276 0.033 Uiso 1 1 calc R
C531 C 0.8861(19) 0.1134(19) 0.5981(10) 0.047(7) Uiso 1 1 d .
C532 C 0.9427(19) 0.0726(18) 0.6411(10) 0.044(7) Uiso 1 1 d .
H532 H 0.9129 0.0799 0.6727 0.052 Uiso 1 1 calc R
C533 C 1.042(2) 0.020(2) 0.6432(12) 0.060(8) Uiso 1 1 d .
H533 H 1.0787 -0.0042 0.6740 0.072 Uiso 1 1 calc R
C534 C 1.076(3) 0.010(2) 0.5989(12) 0.076(10) Uiso 1 1 d .
H534 H 1.1408 -0.0251 0.5989 0.091 Uiso 1 1 calc R
C535 C 1.032(2) 0.043(2) 0.5517(13) 0.077(10) Uiso 1 1 d .
H535 H 1.0625 0.0269 0.5215 0.092 Uiso 1 1 calc R
C536 C 0.937(2) 0.102(2) 0.5512(11) 0.058(8) Uiso 1 1 d .
H536 H 0.9059 0.1338 0.5197 0.070 Uiso 1 1 calc R
C541 C 0.7064(15) 0.1502(15) 0.5589(8) 0.024(5) Uiso 1 1 d .
C542 C 0.6127(17) 0.2025(17) 0.5480(8) 0.034(6) Uiso 1 1 d .
H542 H 0.5909 0.2576 0.5622 0.041 Uiso 1 1 calc R
C543 C 0.5499(19) 0.1785(18) 0.5179(9) 0.039(6) Uiso 1 1 d .
H543 H 0.4870 0.2187 0.5109 0.047 Uiso 1 1 calc R
C544 C 0.5739(17) 0.0989(16) 0.4973(8) 0.033(6) Uiso 1 1 d .
H544 H 0.5303 0.0841 0.4753 0.040 Uiso 1 1 calc R
C545 C 0.6632(19) 0.042(2) 0.5097(10) 0.048(7) Uiso 1 1 d .
H545 H 0.6815 -0.0168 0.4984 0.058 Uiso 1 1 calc R
C546 C 0.7298(19) 0.0695(18) 0.5400(9) 0.039(6) Uiso 1 1 d .
H546 H 0.7929 0.0297 0.5470 0.046 Uiso 1 1 calc R
C611 C 0.5953(16) 0.7988(16) -0.1600(8) 0.029(6) Uiso 1 1 d .
B6 B 0.632(2) 0.788(2) -0.1005(10) 0.032(7) Uiso 1 1 d .
C612 C 0.5974(17) 0.7248(17) -0.1864(9) 0.035(6) Uiso 1 1 d .
H612 H 0.6258 0.6621 -0.1699 0.042 Uiso 1 1 calc R
C613 C 0.5611(19) 0.738(2) -0.2340(10) 0.048(7) Uiso 1 1 d .
H613 H 0.5632 0.6854 -0.2496 0.058 Uiso 1 1 calc R
C614 C 0.5204(17) 0.8290(17) -0.2611(9) 0.038(6) Uiso 1 1 d .
H614 H 0.4978 0.8387 -0.2952 0.045 Uiso 1 1 calc R
C615 C 0.5139(19) 0.908(2) -0.2346(10) 0.048(7) Uiso 1 1 d .
H615 H 0.4851 0.9703 -0.2516 0.058 Uiso 1 1 calc R
C616 C 0.5502(17) 0.8934(18) -0.1837(9) 0.041(7) Uiso 1 1 d .
H616 H 0.5446 0.9445 -0.1662 0.049 Uiso 1 1 calc R
C621 C 0.6957(15) 0.6747(15) -0.0824(7) 0.021(5) Uiso 1 1 d .
C622 C 0.7866(17) 0.6402(17) -0.1027(9) 0.039(6) Uiso 1 1 d .
H622 H 0.8127 0.6840 -0.1264 0.047 Uiso 1 1 calc R
C623 C 0.8428(17) 0.5468(16) -0.0913(9) 0.034(6) Uiso 1 1 d .
H623 H 0.9026 0.5282 -0.1077 0.041 Uiso 1 1 calc R
C624 C 0.8092(16) 0.4858(16) -0.0568(8) 0.029(5) Uiso 1 1 d .
H624 H 0.8455 0.4223 -0.0484 0.035 Uiso 1 1 calc R
C625 C 0.7206(17) 0.5133(17) -0.0324(9) 0.037(6) Uiso 1 1 d .
H625 H 0.6975 0.4688 -0.0077 0.044 Uiso 1 1 calc R
C626 C 0.6659(18) 0.6089(17) -0.0453(9) 0.039(6) Uiso 1 1 d .
H626 H 0.6074 0.6278 -0.0279 0.047 Uiso 1 1 calc R
C631 C 0.5392(16) 0.8079(16) -0.0677(8) 0.029(6) Uiso 1 1 d .
C632 C 0.5169(19) 0.8865(18) -0.0425(9) 0.044(7) Uiso 1 1 d .
H632 H 0.5599 0.9277 -0.0446 0.053 Uiso 1 1 calc R
C633 C 0.4318(18) 0.9032(18) -0.0147(9) 0.040(6) Uiso 1 1 d .
H633 H 0.4173 0.9582 0.0001 0.048 Uiso 1 1 calc R
C634 C 0.3693(16) 0.8463(16) -0.0074(8) 0.029(6) Uiso 1 1 d .
H634 H 0.3142 0.8560 0.0136 0.035 Uiso 1 1 calc R
C635 C 0.3918(17) 0.7752(17) -0.0325(8) 0.035(6) Uiso 1 1 d .
H635 H 0.3480 0.7345 -0.0291 0.042 Uiso 1 1 calc R
C636 C 0.4700(16) 0.7531(16) -0.0626(8) 0.031(6) Uiso 1 1 d .
H636 H 0.4772 0.7014 -0.0798 0.037 Uiso 1 1 calc R
C641 C 0.7094(15) 0.8530(15) -0.0951(8) 0.024(5) Uiso 1 1 d .
C642 C 0.7421(18) 0.9074(18) -0.1325(10) 0.043(7) Uiso 1 1 d .
H642 H 0.7264 0.9038 -0.1662 0.051 Uiso 1 1 calc R
C643 C 0.7980(19) 0.9702(19) -0.1262(10) 0.049(7) Uiso 1 1 d .
H643 H 0.8160 1.0109 -0.1548 0.059 Uiso 1 1 calc R
C644 C 0.828(2) 0.973(2) -0.0759(10) 0.052(8) Uiso 1 1 d .
H644 H 0.8640 1.0173 -0.0706 0.063 Uiso 1 1 calc R
C645 C 0.8052(18) 0.9100(18) -0.0358(10) 0.043(7) Uiso 1 1 d .
H645 H 0.8308 0.9049 -0.0026 0.051 Uiso 1 1 calc R
C646 C 0.7433(19) 0.8539(18) -0.0447(10) 0.045(7) Uiso 1 1 d .
H646 H 0.7224 0.8144 -0.0165 0.054 Uiso 1 1 calc R
Cl1 Cl 1.2443(12) 0.5307(13) 0.2286(7) 0.107(6) Uiso 0.637(15) 1 d P
Cl2 Cl 0.2601(15) 0.6818(15) 0.1463(8) 0.130(8) Uiso 0.637(15) 1 d P
C91 C 0.280(4) 0.576(4) 0.167(2) 0.078(17) Uiso 0.637(15) 1 d P

loop_
_atom_site_aniso_label
_atom_site_aniso_U_11
_atom_site_aniso_U_22
_atom_site_aniso_U_33
_atom_site_aniso_U_23
_atom_site_aniso_U_13
_atom_site_aniso_U_12
Pt1 0.0237(5) 0.0304(6) 0.0104(4) -0.0009(4) -0.0042(4) 0.0004(4)
Pt2 0.0279(6) 0.0311(6) 0.0090(5) 0.0009(4) -0.0042(4) -0.0023(5)
P1 0.019(3) 0.031(3) 0.022(3) -0.007(3) -0.003(2) 0.001(3)
P2 0.020(3) 0.030(3) 0.022(3) -0.003(3) 0.003(2) 0.000(3)
P3 0.024(3) 0.030(3) 0.014(3) 0.002(3) -0.003(2) -0.001(3)
P4 0.031(4) 0.040(4) 0.013(3) -0.006(3) -0.006(2) -0.009(3)
S1 0.032(3) 0.030(3) 0.014(3) -0.005(2) -0.011(2) -0.005(3)
S2 0.024(3) 0.038(4) 0.014(3) -0.003(3) -0.007(2) 0.004(3)

loop_
_atom_type_symbol
_atom_type_description
_atom_type_scat_dispersion_real
_atom_type_scat_dispersion_imag
_atom_type_scat_source
C C 0.0033 0.0016 'International Tables Vol C Tables 4.2.6.8 and 6.1.1.4'
H H 0.0000 0.0000 'International Tables Vol C Tables 4.2.6.8 and 6.1.1.4'
B B 0.0013 0.0007 'International Tables Vol C Tables 4.2.6.8 and 6.1.1.4'
O O 0.0106 0.0060 'International Tables Vol C Tables 4.2.6.8 and 6.1.1.4'
P P 0.1023 0.0942 'International Tables Vol C Tables 4.2.6.8 and 6.1.1.4'
S S 0.1246 0.1234 'International Tables Vol C Tables 4.2.6.8 and 6.1.1.4'
Pt Pt -1.7033 8.3905 'International Tables Vol C Tables 4.2.6.8 and 6.1.1.4'
Cl Cl 0.1484 0.1585 'International Tables Vol C Tables 4.2.6.8 and 6.1.1.4'

loop_
_geom_angle_atom_site_label_1
_geom_angle_atom_site_label_2
_geom_angle_atom_site_label_3
_geom_angle
_geom_angle_site_symmetry_3
P2 Pt1 P1 99.9(2) .
P2 Pt1 S2 174.6(2) .
P1 Pt1 S2 85.4(2) .
P2 Pt1 S1 93.7(2) .
P1 Pt1 S1 166.3(2) .
S2 Pt1 S1 80.97(19) .
P3 Pt2 P4 99.9(2) .
P3 Pt2 S2 93.3(2) .
P4 Pt2 S2 166.7(2) .
P3 Pt2 S1 173.22(19) .
P4 Pt2 S1 86.7(2) .
S2 Pt2 S1 80.11(19) .
C111 P1 C131 111.2(10) .
C111 P1 C121 101.4(11) .
C131 P1 C121 105.3(10) .
C111 P1 Pt1 125.3(8) .
C131 P1 Pt1 102.1(7) .
C121 P1 Pt1 110.4(8) .
C221 P2 C231 107.1(10) .
C221 P2 C211 109.9(10) .
C231 P2 C211 103.2(10) .
C221 P2 Pt1 111.8(7) .
C231 P2 Pt1 114.9(7) .
C211 P2 Pt1 109.6(7) .
C311 P3 C331 107.5(10) .
C311 P3 C321 107.3(10) .
C331 P3 C321 105.1(9) .
C311 P3 Pt2 112.7(8) .
C331 P3 Pt2 111.0(7) .
C321 P3 Pt2 112.8(7) .
C421 P4 C411 107.4(10) .
C421 P4 C431 102.7(10) .
C411 P4 C431 107.2(10) .
C421 P4 Pt2 112.6(8) .
C411 P4 Pt2 103.1(7) .
C431 P4 Pt2 123.1(7) .
C1 S1 Pt1 100.2(7) .
C1 S1 Pt2 101.7(7) .
Pt1 S1 Pt2 89.96(18) .
C3 S2 Pt2 101.7(7) .
C3 S2 Pt1 103.7(8) .
Pt2 S2 Pt1 91.6(2) .
C2 C1 S1 115.1(16) .
O1 C2 C3 116(2) .
O1 C2 C1 121(2) .
C3 C2 C1 123(2) .
C2 C3 S2 113.3(16) .
C116 C111 C112 116(2) .
C116 C111 P1 121.5(18) .
C112 C111 P1 122.0(18) .
C111 C112 C113 123(2) .
C114 C113 C112 115(2) .
C115 C114 C113 126(3) .
C114 C115 C116 115(2) .
C111 C116 C115 125(2) .
C122 C121 C126 118(2) .
C122 C121 P1 122.8(17) .
C126 C121 P1 118.7(18) .
C121 C122 C123 123(2) .
C122 C123 C124 117(2) .
C125 C124 C123 119(2) .
C124 C125 C126 124(2) .
C125 C126 C121 119(2) .
C132 C131 C136 119(2) .
C132 C131 P1 126.2(18) .
C136 C131 P1 114.2(15) .
C131 C132 C133 123(2) .
C134 C133 C132 120(2) .
C133 C134 C135 121(2) .
C136 C135 C134 119(2) .
C135 C136 C131 118(2) .
C216 C211 C212 123(2) .
C216 C211 P2 116.9(17) .
C212 C211 P2 120.2(16) .
C211 C212 C213 118(2) .
C214 C213 C212 118(2) .
C213 C214 C215 123(2) .
C214 C215 C216 119(2) .
C215 C216 C211 119(2) .
C222 C221 C226 119(2) .
C222 C221 P2 114.9(18) .
C226 C221 P2 125.6(16) .
C221 C222 C223 121(2) .
C224 C223 C222 116(2) .
C225 C224 C223 122(3) .
C226 C225 C224 121(3) .
C225 C226 C221 120(2) .
C236 C231 C232 117.8(19) .
C236 C231 P2 119.9(17) .
C232 C231 P2 122.1(16) .
C233 C232 C231 119(2) .
C232 C233 C234 123(2) .
C235 C234 C233 117(2) .
C234 C235 C236 124(2) .
C235 C236 C231 119(2) .
C312 C311 C316 109(2) .
C312 C311 P3 132.6(18) .
C316 C311 P3 118.2(17) .
C313 C312 C311 128(2) .
C312 C313 C314 119(2) .
C313 C314 C315 120(3) .
C316 C315 C314 121(2) .
C315 C316 C311 123(2) .
C322 C321 C326 117(2) .
C322 C321 P3 123.3(17) .
C326 C321 P3 119.5(18) .
C321 C322 C323 123(2) .
C324 C323 C322 117(3) .
C325 C324 C323 125(3) .
C324 C325 C326 115(2) .
C325 C326 C321 122(2) .
C332 C331 C336 118.0(19) .
C332 C331 P3 123.4(16) .
C336 C331 P3 117.7(16) .
C333 C332 C331 120(2) .
C332 C333 C334 123(2) .
C335 C334 C333 117(2) .
C334 C335 C336 120(2) .
C331 C336 C335 122(2) .
C416 C411 C412 119(2) .
C416 C411 P4 119.3(16) .
C412 C411 P4 120.4(17) .
C413 C412 C411 120(2) .
C414 C413 C412 119(2) .
C413 C414 C415 124(2) .
C414 C415 C416 119(2) .
C415 C416 C411 119(2) .
C426 C421 C422 116(2) .
C426 C421 P4 124.3(16) .
C422 C421 P4 120.1(18) .
C423 C422 C421 120(2) .
C422 C423 C424 125(2) .
C423 C424 C425 117(2) .
C426 C425 C424 120(2) .
C425 C426 C421 123(2) .
C436 C431 C432 117.5(19) .
C436 C431 P4 124.8(15) .
C432 C431 P4 117.7(16) .
C433 C432 C431 122(2) .
C432 C433 C434 119(2) .
C433 C434 C435 122(2) .
C436 C435 C434 117(2) .
C435 C436 C431 122(2) .
C541 B5 C531 111.5(19) .
C541 B5 C521 119.2(19) .
C531 B5 C521 106.4(19) .
C541 B5 C511 106.8(18) .
C531 B5 C511 105.3(18) .
C521 B5 C511 106.7(19) .
C516 C511 C512 114(2) .
C516 C511 B5 123(2) .
C512 C511 B5 123(2) .
C513 C512 C511 123(2) .
C514 C513 C512 117(3) .
C515 C514 C513 118(3) .
C514 C515 C516 126(3) .
C511 C516 C515 122(3) .
C526 C521 C522 116(2) .
C526 C521 B5 122(2) .
C522 C521 B5 121(2) .
C523 C522 C521 120(2) .
C522 C523 C524 123(2) .
C523 C524 C525 115(2) .
C526 C525 C524 120(3) .
C525 C526 C521 126(2) .
C532 C531 C536 114(3) .
C532 C531 B5 128(2) .
C536 C531 B5 118(2) .
C531 C532 C533 127(3) .
C534 C533 C532 113(3) .
C533 C534 C535 130(4) .
C534 C535 C536 115(3) .
C531 C536 C535 121(3) .
C546 C541 C542 115(2) .
C546 C541 B5 124(2) .
C542 C541 B5 121(2) .
C543 C542 C541 123(2) .
C542 C543 C544 122(2) .
C545 C544 C543 117(3) .
C544 C545 C546 120(3) .
C541 C546 C545 123(2) .
C616 C611 C612 119(2) .
C616 C611 B6 114(2) .
C612 C611 B6 127(2) .
C631 B6 C611 107(2) .
C631 B6 C641 115(2) .
C611 B6 C641 113.1(19) .
C631 B6 C621 110.1(19) .
C611 B6 C621 106.3(19) .
C641 B6 C621 105.3(19) .
C613 C612 C611 123(2) .
C612 C613 C614 121(3) .
C613 C614 C615 117(2) .
C614 C615 C616 121(2) .
C611 C616 C615 117(2) .
C626 C621 C622 114(2) .
C626 C621 B6 124.1(19) .
C622 C621 B6 122.2(19) .
C623 C622 C621 126(2) .
C624 C623 C622 118(2) .
C623 C624 C625 121(2) .
C624 C625 C626 119(2) .
C621 C626 C625 122(2) .
C636 C631 C632 115(2) .
C636 C631 B6 123(2) .
C632 C631 B6 122(2) .
C633 C632 C631 120(3) .
C632 C633 C634 124(3) .
C635 C634 C633 114(2) .
C634 C635 C636 128(3) .
C635 C636 C631 119(2) .
C642 C641 C646 116(2) .
C642 C641 B6 126(2) .
C646 C641 B6 118(2) .
C641 C642 C643 124(3) .
C642 C643 C644 119(3) .
C645 C644 C643 119(3) .
C644 C645 C646 118(3) .
C641 C646 C645 123(2) .
Cl2 C91 Cl1 122(3) 1_455

loop_
_geom_bond_atom_site_label_1
_geom_bond_atom_site_label_2
_geom_bond_distance
_geom_bond_site_symmetry_2
Pt1 P2 2.273(6) .
Pt1 P1 2.285(6) .
Pt1 S2 2.331(6) .
Pt1 S1 2.340(5) .
Pt2 P3 2.273(6) .
Pt2 P4 2.285(5) .
Pt2 S2 2.328(5) .
Pt2 S1 2.385(6) .
P1 C111 1.77(2) .
P1 C131 1.81(2) .
P1 C121 1.81(2) .
P2 C221 1.82(2) .
P2 C231 1.79(2) .
P2 C211 1.86(2) .
P3 C311 1.71(2) .
P3 C331 1.805(19) .
P3 C321 1.80(2) .
P4 C421 1.77(2) .
P4 C411 1.81(2) .
P4 C431 1.82(2) .
S1 C1 1.82(2) .
S2 C3 1.84(2) .
C1 C2 1.51(3) .
C2 O1 1.24(3) .
C2 C3 1.51(3) .
C111 C116 1.32(3) .
C111 C112 1.39(3) .
C112 C113 1.42(3) .
C113 C114 1.36(3) .
C114 C115 1.35(3) .
C115 C116 1.39(3) .
C121 C122 1.38(3) .
C121 C126 1.39(3) .
C122 C123 1.38(3) .
C123 C124 1.44(3) .
C124 C125 1.33(3) .
C125 C126 1.37(3) .
C131 C132 1.37(3) .
C131 C136 1.46(3) .
C132 C133 1.37(3) .
C133 C134 1.34(3) .
C134 C135 1.47(3) .
C135 C136 1.37(3) .
C211 C216 1.37(3) .
C211 C212 1.35(3) .
C212 C213 1.44(3) .
C213 C214 1.34(3) .
C214 C215 1.36(3) .
C215 C216 1.39(3) .
C221 C222 1.39(3) .
C221 C226 1.41(3) .
C222 C223 1.39(3) .
C223 C224 1.41(3) .
C224 C225 1.37(3) .
C225 C226 1.32(3) .
C231 C236 1.43(3) .
C231 C232 1.40(3) .
C232 C233 1.36(3) .
C233 C234 1.38(3) .
C234 C235 1.33(3) .
C235 C236 1.34(3) .
C311 C312 1.39(3) .
C311 C316 1.51(3) .
C312 C313 1.36(3) .
C313 C314 1.35(3) .
C314 C315 1.36(3) .
C315 C316 1.33(3) .
C321 C322 1.34(3) .
C321 C326 1.43(3) .
C322 C323 1.33(3) .
C323 C324 1.37(3) .
C324 C325 1.35(3) .
C325 C326 1.36(3) .
C331 C332 1.38(3) .
C331 C336 1.41(3) .
C332 C333 1.37(3) .
C333 C334 1.43(3) .
C334 C335 1.35(3) .
C335 C336 1.41(3) .
C411 C416 1.39(3) .
C411 C412 1.41(3) .
C412 C413 1.39(3) .
C413 C414 1.35(3) .
C414 C415 1.35(3) .
C415 C416 1.40(3) .
C421 C426 1.43(3) .
C421 C422 1.41(3) .
C422 C423 1.34(3) .
C423 C424 1.37(3) .
C424 C425 1.41(3) .
C425 C426 1.32(3) .
C431 C436 1.40(3) .
C431 C432 1.40(3) .
C432 C433 1.35(3) .
C433 C434 1.40(3) .
C434 C435 1.39(3) .
C435 C436 1.40(3) .
B5 C541 1.60(3) .
B5 C531 1.63(4) .
B5 C521 1.63(3) .
B5 C511 1.69(3) .
C511 C516 1.28(3) .
C511 C512 1.43(3) .
C512 C513 1.43(3) .
C513 C514 1.35(3) .
C514 C515 1.27(3) .
C515 C516 1.41(3) .
C521 C526 1.34(3) .
C521 C522 1.41(3) .
C522 C523 1.36(3) .
C523 C524 1.39(3) .
C524 C525 1.43(3) .
C525 C526 1.32(3) .
C531 C532 1.38(3) .
C531 C536 1.45(3) .
C532 C533 1.44(4) .
C533 C534 1.29(4) .
C534 C535 1.37(4) .
C535 C536 1.42(4) .
C541 C546 1.35(3) .
C541 C542 1.38(3) .
C542 C543 1.36(3) .
C543 C544 1.36(3) .
C544 C545 1.36(3) .
C545 C546 1.43(3) .
C611 C616 1.43(3) .
C611 C612 1.41(3) .
C611 B6 1.66(3) .
B6 C631 1.57(3) .
B6 C641 1.63(4) .
B6 C621 1.70(3) .
C612 C613 1.35(3) .
C613 C614 1.40(3) .
C614 C615 1.46(3) .
C615 C616 1.43(3) .
C621 C626 1.39(3) .
C621 C622 1.41(3) .
C622 C623 1.41(3) .
C623 C624 1.32(3) .
C624 C625 1.41(3) .
C625 C626 1.43(3) .
C631 C636 1.40(3) .
C631 C632 1.42(3) .
C632 C633 1.40(3) .
C633 C634 1.34(3) .
C634 C635 1.33(3) .
C635 C636 1.37(3) .
C641 C642 1.31(3) .
C641 C646 1.45(3) .
C642 C643 1.39(3) .
C643 C644 1.43(4) .
C644 C645 1.37(3) .
C645 C646 1.39(3) .
Cl1 C91 1.77(5) 1_655
Cl2 C91 1.52(5) .
C91 Cl1 1.77(5) 1_455
